data_7024370
loop_
_publ_author_name
'Amoedo, Almudena'
'Carballo, Rosa'
'Garc\'ia-Mart\'inez, Emilia'
'Lago, Ana Bel\'en'
'V\'azquez-L\'opez, Ezequiel M'

_publ_section_title
;
 Molecular metallocycles, acyclic metallodimers and 2D coordination
 polymers containing the twisted ligand bis(pyrimidin-2-ylthio)methane.
;
_journal_issue 9
_journal_name_full 'Dalton transactions (Cambridge, England : 2003)'
_journal_page_first 2385
_journal_page_last 2394
_journal_paper_doi 10.1039/b915942h
_journal_volume 39
_journal_year 2010
_chemical_formula_sum 'C9 H8 Cu I N4 S2'
_chemical_formula_weight 426.75
_chemical_name_systematic
;
?
;
_space_group_IT_number 14
_symmetry_cell_setting monoclinic
_symmetry_space_group_name_Hall '-P 2ybc'
_symmetry_space_group_name_H-M 'P 1 21/c 1'
_atom_sites_solution_hydrogens geom
_atom_sites_solution_primary direct
_atom_sites_solution_secondary difmap
_audit_creation_method SHELXL-97
_cell_angle_alpha 90.00
_cell_angle_beta 112.2450(10)
_cell_angle_gamma 90.00
_cell_formula_units_Z 4
_cell_length_a 7.5969(6)
_cell_length_b 20.2299(15)
_cell_length_c 9.0204(7)
_cell_measurement_temperature 293(2)
_cell_volume 1283.12(17)
_computing_cell_refinement 'Bruker SMART'
_computing_data_collection 'Bruker SMART'
_computing_data_reduction 'Bruker SHELXTL'
_computing_molecular_graphics 'Bruker SHELXTL'
_computing_publication_material 'Bruker SHELXTL'
_computing_structure_refinement 'SHELXL-97 (Sheldrick, 1997)'
_computing_structure_solution 'SHELXS-97 (Sheldrick, 1990)'
_diffrn_ambient_temperature 293(2)
_diffrn_measured_fraction_theta_full 0.971
_diffrn_measured_fraction_theta_max 0.971
_diffrn_measurement_device_type 'CCD area detector'
_diffrn_measurement_method 'phi and omega scans'
_diffrn_radiation_monochromator graphite
_diffrn_radiation_source 'fine-focus sealed tube'
_diffrn_radiation_type MoK\a
_diffrn_radiation_wavelength 0.71073
_diffrn_reflns_av_R_equivalents 0.0565
_diffrn_reflns_av_sigmaI/netI 0.0565
_diffrn_reflns_limit_h_max 9
_diffrn_reflns_limit_h_min -9
_diffrn_reflns_limit_k_max 23
_diffrn_reflns_limit_k_min -26
_diffrn_reflns_limit_l_max 11
_diffrn_reflns_limit_l_min -9
_diffrn_reflns_number 7881
_diffrn_reflns_theta_full 27.99
_diffrn_reflns_theta_max 27.99
_diffrn_reflns_theta_min 2.01
_exptl_absorpt_coefficient_mu 4.415
_exptl_absorpt_correction_T_max 1.000000
_exptl_absorpt_correction_T_min 0.706557
_exptl_absorpt_correction_type multi-scan
_exptl_crystal_colour yellow
_exptl_crystal_density_diffrn 2.209
_exptl_crystal_density_method 'not measured'
_exptl_crystal_description prism
_exptl_crystal_F_000 816
_exptl_crystal_size_max .25
_exptl_crystal_size_mid .22
_exptl_crystal_size_min .12
_refine_diff_density_max 0.561
_refine_diff_density_min -0.771
_refine_diff_density_rms 0.137
_refine_ls_extinction_method none
_refine_ls_goodness_of_fit_ref 0.918
_refine_ls_hydrogen_treatment constr
_refine_ls_matrix_type full
_refine_ls_number_parameters 154
_refine_ls_number_reflns 3003
_refine_ls_number_restraints 0
_refine_ls_restrained_S_all 0.918
_refine_ls_R_factor_all 0.0481
_refine_ls_R_factor_gt 0.0310
_refine_ls_shift/su_max 0.001
_refine_ls_shift/su_mean 0.000
_refine_ls_structure_factor_coef Fsqd
_refine_ls_weighting_details 'calc w=1/[\s^2^(Fo^2^)+(0.0217P)^2^+0.0000P] where P=(Fo^2^+2Fc^2^)/3'
_refine_ls_weighting_scheme calc
_refine_ls_wR_factor_gt 0.0548
_refine_ls_wR_factor_ref 0.0580
_reflns_number_gt 2289
_reflns_number_total 3003
_reflns_threshold_expression >2sigma(I)
_cod_data_source_file b915942h.txt
_cod_data_source_block 8
_cod_depositor_comments
;
The following automatic conversions were performed:

'_symmetry_cell_setting' value 'Monoclinic' changed to 'monoclinic'
according to /home/saulius/struct/CIF-dictionaries/cif_core.dic
dictionary named 'cif_core.dic' version 2.4.2 from 2011-04-26.

Automatic conversion script
Id: cif_fix_values 1891 2012-01-12 08:04:46Z andrius 
;
_cod_original_sg_symbol_H-M P2(1)/c
_cod_database_code 7024370

loop_
_symmetry_equiv_pos_as_xyz
'x, y, z'
'-x, y+1/2, -z+1/2'
'-x, -y, -z'
'x, -y-1/2, z-1/2'

loop_
_atom_site_label
_atom_site_type_symbol
_atom_site_fract_x
_atom_site_fract_y
_atom_site_fract_z
_atom_site_U_iso_or_equiv
_atom_site_adp_type
_atom_site_occupancy
_atom_site_symmetry_multiplicity
_atom_site_calc_flag
_atom_site_refinement_flags
I I 0.36515(3) 0.465398(11) 0.66244(3) 0.03748(8) Uani 1 1 d .
Cu Cu 0.45382(6) 0.43253(2) 0.41725(6) 0.04303(13) Uani 1 1 d .
S1 S 0.43455(13) 0.36294(5) 0.09412(12) 0.0421(2) Uani 1 1 d .
S2 S 0.37334(14) 0.27467(5) 0.44516(15) 0.0499(3) Uani 1 1 d .
N1 N 0.2124(4) 0.42076(13) 0.2167(4) 0.0333(7) Uani 1 1 d .
N2 N 0.6526(4) 0.35796(13) 0.4881(3) 0.0332(7) Uani 1 1 d .
N3 N 0.0600(4) 0.38433(15) -0.0531(4) 0.0408(7) Uani 1 1 d .
N4 N 0.7358(5) 0.24410(16) 0.5199(5) 0.0692(12) Uani 1 1 d .
C1 C 0.0427(5) 0.44368(17) 0.2090(5) 0.0408(9) Uani 1 1 d .
H1 H 0.0364 0.4640 0.2993 0.049 Uiso 1 1 calc R
C2 C -0.1200(5) 0.43877(19) 0.0765(5) 0.0424(9) Uani 1 1 d .
H2 H -0.2350 0.4555 0.0742 0.051 Uiso 1 1 calc R
C3 C -0.1055(5) 0.40796(19) -0.0533(5) 0.0462(10) Uani 1 1 d .
H3 H -0.2145 0.4031 -0.1454 0.055 Uiso 1 1 calc R
C4 C 0.2113(5) 0.39204(16) 0.0818(4) 0.0333(8) Uani 1 1 d .
C5 C 0.3702(6) 0.31314(17) -0.0839(5) 0.0438(9) Uani 1 1 d .
H5A H 0.2433 0.3258 -0.1557 0.053 Uiso 1 1 calc R
H5B H 0.4563 0.3236 -0.1371 0.053 Uiso 1 1 calc R
C6 C 0.6130(5) 0.29290(17) 0.4887(4) 0.0371(8) Uani 1 1 d .
C7 C 0.8348(5) 0.37258(18) 0.5175(4) 0.0381(8) Uani 1 1 d .
H7 H 0.8698 0.4167 0.5191 0.046 Uiso 1 1 calc R
C8 C 0.9703(5) 0.3251(2) 0.5453(6) 0.0569(12) Uani 1 1 d .
H8 H 1.0957 0.3359 0.5629 0.068 Uiso 1 1 calc R
C9 C 0.9153(6) 0.2619(2) 0.5462(8) 0.085(2) Uani 1 1 d .
H9 H 1.0065 0.2288 0.5660 0.102 Uiso 1 1 calc R

loop_
_atom_site_aniso_label
_atom_site_aniso_U_11
_atom_site_aniso_U_22
_atom_site_aniso_U_33
_atom_site_aniso_U_23
_atom_site_aniso_U_13
_atom_site_aniso_U_12
I 0.04010(14) 0.03274(13) 0.04344(15) 0.00146(11) 0.02017(11) -0.00237(10)
Cu 0.0332(3) 0.0441(3) 0.0508(3) 0.0016(2) 0.0147(2) 0.0049(2)
S1 0.0314(5) 0.0476(5) 0.0478(6) -0.0060(5) 0.0154(5) 0.0070(4)
S2 0.0358(5) 0.0397(5) 0.0795(8) 0.0080(5) 0.0279(6) -0.0017(4)
N1 0.0317(16) 0.0286(15) 0.0425(18) -0.0001(13) 0.0173(14) 0.0012(12)
N2 0.0284(16) 0.0291(15) 0.0424(18) 0.0008(13) 0.0139(14) 0.0008(12)
N3 0.0332(17) 0.0409(18) 0.045(2) -0.0035(15) 0.0114(15) 0.0036(13)
N4 0.038(2) 0.0341(19) 0.122(4) -0.007(2) 0.015(2) 0.0033(15)
C1 0.040(2) 0.0353(19) 0.053(3) -0.0004(18) 0.024(2) 0.0032(16)
C2 0.029(2) 0.043(2) 0.057(3) 0.004(2) 0.0179(19) 0.0043(16)
C3 0.031(2) 0.047(2) 0.053(3) -0.0029(19) 0.0070(19) 0.0029(17)
C4 0.0304(19) 0.0275(18) 0.043(2) 0.0033(16) 0.0152(17) 0.0021(14)
C5 0.046(2) 0.039(2) 0.049(2) 0.0027(18) 0.022(2) 0.0143(17)
C6 0.033(2) 0.035(2) 0.044(2) -0.0011(17) 0.0149(18) -0.0003(15)
C7 0.0309(19) 0.035(2) 0.046(2) -0.0022(17) 0.0118(17) -0.0024(15)
C8 0.028(2) 0.054(3) 0.083(4) -0.019(2) 0.014(2) 0.0020(19)
C9 0.032(2) 0.045(3) 0.160(6) -0.020(3) 0.016(3) 0.011(2)

loop_
_atom_type_symbol
_atom_type_description
_atom_type_scat_dispersion_real
_atom_type_scat_dispersion_imag
_atom_type_scat_source
C C 0.0033 0.0016 'International Tables Vol C Tables 4.2.6.8 and 6.1.1.4'
H H 0.0000 0.0000 'International Tables Vol C Tables 4.2.6.8 and 6.1.1.4'
N N 0.0061 0.0033 'International Tables Vol C Tables 4.2.6.8 and 6.1.1.4'
S S 0.1246 0.1234 'International Tables Vol C Tables 4.2.6.8 and 6.1.1.4'
Cu Cu 0.3201 1.2651 'International Tables Vol C Tables 4.2.6.8 and 6.1.1.4'
I I -0.4742 1.8119 'International Tables Vol C Tables 4.2.6.8 and 6.1.1.4'

loop_
_geom_angle_atom_site_label_1
_geom_angle_atom_site_label_2
_geom_angle_atom_site_label_3
_geom_angle
_geom_angle_site_symmetry_1
_geom_angle_site_symmetry_3
Cu I Cu 69.763(19) . 3_666
N1 Cu N2 119.76(11) . .
N1 Cu I 110.11(8) . .
N2 Cu I 108.41(8) . .
N1 Cu I 103.20(8) . 3_666
N2 Cu I 104.67(8) . 3_666
I Cu I 110.236(19) . 3_666
C4 S1 C5 101.62(17) . .
C6 S2 C5 101.34(18) . 4_566
C4 N1 C1 115.1(3) . .
C4 N1 Cu 123.1(2) . .
C1 N1 Cu 121.8(3) . .
C7 N2 C6 115.4(3) . .
C7 N2 Cu 118.8(2) . .
C6 N2 Cu 125.3(2) . .
C4 N3 C3 116.4(3) . .
C6 N4 C9 115.4(3) . .
N1 C1 C2 123.7(4) . .
C1 C2 C3 116.4(3) . .
N3 C3 C2 122.6(4) . .
N3 C4 N1 125.8(3) . .
N3 C4 S1 119.8(3) . .
N1 C4 S1 114.3(3) . .
S2 C5 S1 116.1(2) 4_565 .
N4 C6 N2 126.3(3) . .
N4 C6 S2 118.9(3) . .
N2 C6 S2 114.8(2) . .
N2 C7 C8 122.3(3) . .
C9 C8 C7 117.2(4) . .
N4 C9 C8 123.4(4) . .

loop_
_geom_bond_atom_site_label_1
_geom_bond_atom_site_label_2
_geom_bond_distance
_geom_bond_site_symmetry_2
I Cu 2.6298(6) .
I Cu 2.7240(5) 3_666
Cu N1 2.045(3) .
Cu N2 2.057(3) .
Cu I 2.7241(5) 3_666
S1 C4 1.759(3) .
S1 C5 1.800(4) .
S2 C6 1.750(3) .
S2 C5 1.795(4) 4_566
N1 C4 1.346(4) .
N1 C1 1.347(4) .
N2 C7 1.340(4) .
N2 C6 1.350(4) .
N3 C4 1.330(4) .
N3 C3 1.344(5) .
N4 C6 1.314(4) .
N4 C9 1.342(5) .
C1 C2 1.359(5) .
C2 C3 1.367(6) .
C5 S2 1.795(4) 4_565
C7 C8 1.360(5) .
C8 C9 1.347(6) .
